data_2019823
loop_
_publ_author_name
'Mohamed, Ahmed Said'
'Jourdain, Isabelle'
'Knorr, Michael'
'Rousselin, Yoann'
'Kubicki, Marek M.'

_publ_section_title
;
 Crystal structure of
 tricarbonyl(\m-diphenylphosphido-\k2P:P)(methyldiphenylsilyl-\kSi)bis(triphenylphosphane-\kP)iron(II)platinum(0)(Fe---Pt)
;
_journal_coeditor_code GK2624
_journal_issue 2
_journal_name_full 'Acta Crystallographica Section E Crystallographic Communications'
_journal_page_first 241
_journal_paper_doi 10.1107/S2056989015001565
_journal_volume 71
_journal_year 2015
_chemical_formula_iupac '[Fe Pt (C12 H10 P) (C13 H13 Si) (C18 H15 P)2 (C O)3], 0.5C H2 Cl2'
_chemical_formula_moiety 'C64 H53 Fe O3 P3 Pt Si, 0.5(C H2 Cl2)'
_chemical_formula_sum 'C64.5 H54 Cl Fe O3 P3 Pt Si'
_chemical_formula_weight 1284.47
_chemical_name_systematic
'Tricarbonyl(\m-diphenylphosphido-\k^2^<i>P</i>:<i>P</i>)(methyldiphenylsilyl-\k<i>Si</i>)bis(triphenylphosphane-\k<i>P</i>)iron(II)platinum(0)(<i>Fe</i>---<i>Pt</i>) dichloromethane hemisolvate'
_space_group_crystal_system triclinic
_space_group_IT_number 2
_space_group_name_Hall '-P 1'
_space_group_name_H-M_alt 'P -1'
_symmetry_space_group_name_Hall '-P 1'
_symmetry_space_group_name_H-M 'P -1'
_atom_sites_solution_hydrogens geom
_audit_creation_method
;
Olex2 1.2
(compiled 2014.11.28 svn.r3107 for OlexSys, GUI svn.r4959)
;
_cell_angle_alpha 99.823(2)
_cell_angle_beta 99.061(2)
_cell_angle_gamma 102.677(2)
_cell_formula_units_Z 2
_cell_length_a 10.3522(6)
_cell_length_b 13.0010(8)
_cell_length_c 21.9803(14)
_cell_measurement_reflns_used 9768
_cell_measurement_temperature 115
_cell_measurement_theta_max 27.2259
_cell_measurement_theta_min 2.4424
_cell_volume 2784.8(3)
_computing_cell_refinement
;
SAINT (Bruker, 2008)
;
_computing_data_collection
;
APEX2 (Bruker, 2008)
;
_computing_data_reduction
;
SAINT (Bruker, 2008)
;
_computing_molecular_graphics
;
ORTEP-3 for Windows (Farrugia, 2012)
;
_computing_publication_material
;
OLEX2 (Dolomanov <i>et al.</i>,  2009)
;
_computing_structure_refinement
;
SHELXL2014 (Sheldrick, 2015)
;
_computing_structure_solution
;
SHELXS97 (Sheldrick, 2008)
;
_diffrn_ambient_temperature 115
_diffrn_detector_area_resol_mean 9
_diffrn_measured_fraction_theta_full 0.998
_diffrn_measured_fraction_theta_max 0.994
_diffrn_measurement_device '\k-geometry diffractometer'
_diffrn_measurement_device_type 'Nonius Kappa APEXII'
_diffrn_measurement_method '\f and \w scans'
_diffrn_radiation_monochromator graphite
_diffrn_radiation_type MoK\a
_diffrn_radiation_wavelength 0.71073
_diffrn_reflns_av_R_equivalents 0.0528
_diffrn_reflns_limit_h_max 13
_diffrn_reflns_limit_h_min -13
_diffrn_reflns_limit_k_max 16
_diffrn_reflns_limit_k_min -16
_diffrn_reflns_limit_l_max 28
_diffrn_reflns_limit_l_min -28
_diffrn_reflns_number 89421
_diffrn_reflns_theta_full 25.242
_diffrn_reflns_theta_max 27.637
_diffrn_reflns_theta_min 2.781
_exptl_absorpt_coefficient_mu 2.972
_exptl_absorpt_correction_T_max 0.74
_exptl_absorpt_correction_T_min 0.64
_exptl_absorpt_correction_type multi-scan
_exptl_absorpt_process_details
;
(SADABS; Bruker, 2008)
;
_exptl_crystal_colour 'clear dark red'
_exptl_crystal_density_diffrn 1.532
_exptl_crystal_description prism
_exptl_crystal_F_000 1290
_exptl_crystal_size_max 0.15
_exptl_crystal_size_mid 0.05
_exptl_crystal_size_min 0.02
_refine_diff_density_max 1.134
_refine_diff_density_min -1.293
_refine_ls_extinction_method none
_refine_ls_goodness_of_fit_ref 1.055
_refine_ls_hydrogen_treatment constr
_refine_ls_matrix_type full
_refine_ls_number_constraints 3
_refine_ls_number_parameters 671
_refine_ls_number_reflns 12883
_refine_ls_number_restraints 0
_refine_ls_restrained_S_all 1.055
_refine_ls_R_factor_all 0.0370
_refine_ls_R_factor_gt 0.0271
_refine_ls_shift/su_max 0.001
_refine_ls_shift/su_mean 0.000
_refine_ls_structure_factor_coef Fsqd
_refine_ls_weighting_details 'w=1/[\s^2^(Fo^2^)+(0.0278P)^2^+3.2483P] where P=(Fo^2^+2Fc^2^)/3'
_refine_ls_weighting_scheme calc
_refine_ls_wR_factor_gt 0.0595
_refine_ls_wR_factor_ref 0.0626
_reflns_number_gt 11264
_reflns_number_total 12883
_reflns_threshold_expression I>2\s(I)
_cod_data_source_file gk2624sup1.cf
_cod_data_source_block I
_cod_original_formula_sum 'C64.5 H54 Cl1 Fe1 O3 P3 Pt1 Si1'
_cod_database_code 2019823
_cod_database_fobs_code 2019823
_shelx_space_group_comment
;
The symmetry employed for this shelxl refinement is uniquely defined
by the following loop, which should always be used as a source of
symmetry information in preference to the above space-group names.
They are only intended as comments.
;

loop_
_space_group_symop_operation_xyz
'x, y, z'
'-x, -y, -z'

loop_
_atom_site_type_symbol
_atom_site_label
_atom_site_fract_x
_atom_site_fract_y
_atom_site_fract_z
_atom_site_U_iso_or_equiv
_atom_site_adp_type
_atom_site_calc_flag
_atom_site_occupancy
_atom_site_disorder_assembly
_atom_site_disorder_group
C C1 0.1586(3) 0.6037(2) 0.37770(14) 0.0155(6) Uani d 1 . .
C C2 0.0216(3) 0.5753(2) 0.35048(15) 0.0178(6) Uani d 1 . .
H H2 -0.0073 0.5477 0.3063 0.021 Uiso calc 1 . .
C C3 -0.0736(3) 0.5873(3) 0.38767(16) 0.0250(7) Uani d 1 . .
H H3 -0.1670 0.5686 0.3689 0.030 Uiso calc 1 . .
C C4 -0.0317(4) 0.6265(3) 0.45199(17) 0.0307(8) Uani d 1 . .
H H4 -0.0964 0.6337 0.4776 0.037 Uiso calc 1 . .
C C5 0.1042(4) 0.6550(3) 0.47889(16) 0.0318(8) Uani d 1 . .
H H5 0.1326 0.6816 0.5231 0.038 Uiso calc 1 . .
C C6 0.1997(3) 0.6455(3) 0.44221(15) 0.0245(7) Uani d 1 . .
H H6 0.2932 0.6674 0.4611 0.029 Uiso calc 1 . .
C C7 0.3470(3) 0.7318(2) 0.32479(14) 0.0166(6) Uani d 1 . .
C C8 0.4762(3) 0.7690(3) 0.31449(15) 0.0235(7) Uani d 1 . .
H H8 0.5343 0.7219 0.3110 0.028 Uiso calc 1 . .
C C9 0.5205(4) 0.8755(3) 0.30925(19) 0.0328(9) Uani d 1 . .
H H9 0.6089 0.9007 0.3019 0.039 Uiso calc 1 . .
C C10 0.4375(4) 0.9447(3) 0.31459(19) 0.0344(9) Uani d 1 . .
H H10 0.4684 1.0171 0.3105 0.041 Uiso calc 1 . .
C C11 0.3098(4) 0.9093(3) 0.32577(17) 0.0293(8) Uani d 1 . .
H H11 0.2530 0.9572 0.3300 0.035 Uiso calc 1 . .
C C12 0.2646(3) 0.8032(3) 0.33081(15) 0.0221(7) Uani d 1 . .
H H12 0.1764 0.7788 0.3385 0.027 Uiso calc 1 . .
C C13 0.4226(3) 0.5582(3) 0.37477(14) 0.0178(6) Uani d 1 . .
C C14 0.5117(3) 0.6346(3) 0.42404(15) 0.0234(7) Uani d 1 . .
H H14 0.5029 0.7066 0.4322 0.028 Uiso calc 1 . .
C C15 0.6140(3) 0.6062(3) 0.46162(16) 0.0294(8) Uani d 1 . .
H H15 0.6736 0.6586 0.4957 0.035 Uiso calc 1 . .
C C16 0.6291(3) 0.5025(3) 0.44955(18) 0.0323(9) Uani d 1 . .
H H16 0.6985 0.4834 0.4756 0.039 Uiso calc 1 . .
C C17 0.5430(3) 0.4256(3) 0.39946(18) 0.0290(8) Uani d 1 . .
H H17 0.5545 0.3544 0.3906 0.035 Uiso calc 1 . .
C C18 0.4396(3) 0.4537(3) 0.36219(16) 0.0215(7) Uani d 1 . .
H H18 0.3804 0.4013 0.3280 0.026 Uiso calc 1 . .
C C19 0.2220(3) 0.6610(2) 0.14442(14) 0.0141(6) Uani d 1 . .
C C20 0.2587(3) 0.7106(2) 0.09621(15) 0.0171(6) Uani d 1 . .
H H20 0.3094 0.6801 0.0689 0.020 Uiso calc 1 . .
C C21 0.2218(3) 0.8040(3) 0.08772(15) 0.0204(7) Uani d 1 . .
H H21 0.2481 0.8377 0.0549 0.025 Uiso calc 1 . .
C C22 0.1463(3) 0.8487(3) 0.12713(16) 0.0233(7) Uani d 1 . .
H H22 0.1233 0.9140 0.1222 0.028 Uiso calc 1 . .
C C23 0.1050(3) 0.7973(3) 0.17353(16) 0.0231(7) Uani d 1 . .
H H23 0.0510 0.8263 0.1996 0.028 Uiso calc 1 . .
C C24 0.1420(3) 0.7037(2) 0.18217(14) 0.0175(6) Uani d 1 . .
H H24 0.1127 0.6685 0.2139 0.021 Uiso calc 1 . .
C C25 0.4622(3) 0.5889(2) 0.18633(13) 0.0124(6) Uani d 1 . .
C C26 0.5396(3) 0.6848(2) 0.17855(15) 0.0184(6) Uani d 1 . .
H H26 0.4973 0.7310 0.1580 0.022 Uiso calc 1 . .
C C27 0.6792(3) 0.7145(3) 0.20055(15) 0.0210(7) Uani d 1 . .
H H27 0.7312 0.7815 0.1958 0.025 Uiso calc 1 . .
C C28 0.7418(3) 0.6471(3) 0.22915(16) 0.0235(7) Uani d 1 . .
H H28 0.8371 0.6673 0.2438 0.028 Uiso calc 1 . .
C C29 0.6662(3) 0.5501(3) 0.23649(16) 0.0248(7) Uani d 1 . .
H H29 0.7098 0.5032 0.2558 0.030 Uiso calc 1 . .
C C30 0.5266(3) 0.5205(2) 0.21581(15) 0.0183(6) Uani d 1 . .
H H30 0.4748 0.4542 0.2216 0.022 Uiso calc 1 . .
C C31 0.2576(3) 0.4652(2) 0.08079(13) 0.0130(6) Uani d 1 . .
C C32 0.3652(3) 0.4374(3) 0.05658(15) 0.0198(6) Uani d 1 . .
H H32 0.4525 0.4552 0.0829 0.024 Uiso calc 1 . .
C C33 0.3446(3) 0.3835(3) -0.00619(15) 0.0238(7) Uani d 1 . .
H H33 0.4185 0.3659 -0.0226 0.029 Uiso calc 1 . .
C C34 0.2182(3) 0.3557(2) -0.04440(15) 0.0209(7) Uani d 1 . .
H H34 0.2049 0.3184 -0.0869 0.025 Uiso calc 1 . .
C C35 0.1103(3) 0.3819(3) -0.02095(15) 0.0218(7) Uani d 1 . .
H H35 0.0229 0.3627 -0.0473 0.026 Uiso calc 1 . .
C C36 0.1304(3) 0.4362(3) 0.04104(14) 0.0184(6) Uani d 1 . .
H H36 0.0560 0.4540 0.0568 0.022 Uiso calc 1 . .
C C37 0.1517(3) 0.2170(2) 0.13155(14) 0.0155(6) Uani d 1 . .
C C38 0.2858(3) 0.2223(3) 0.15870(15) 0.0196(6) Uani d 1 . .
H H38 0.3257 0.2676 0.1990 0.024 Uiso calc 1 . .
C C39 0.3610(3) 0.1630(3) 0.12791(16) 0.0228(7) Uani d 1 . .
H H39 0.4516 0.1676 0.1469 0.027 Uiso calc 1 . .
C C40 0.3032(3) 0.0968(3) 0.06910(16) 0.0247(7) Uani d 1 . .
H H40 0.3538 0.0547 0.0481 0.030 Uiso calc 1 . .
C C41 0.1728(3) 0.0918(3) 0.04094(16) 0.0243(7) Uani d 1 . .
H H41 0.1343 0.0470 0.0003 0.029 Uiso calc 1 . .
C C42 0.0966(3) 0.1521(3) 0.07165(15) 0.0198(6) Uani d 1 . .
H H42 0.0071 0.1490 0.0517 0.024 Uiso calc 1 . .
C C43 -0.0975(3) 0.2911(2) 0.12651(14) 0.0148(6) Uani d 1 . .
C C44 -0.1362(3) 0.3862(2) 0.12109(15) 0.0184(6) Uani d 1 . .
H H44 -0.0738 0.4540 0.1394 0.022 Uiso calc 1 . .
C C45 -0.2639(3) 0.3830(3) 0.08942(16) 0.0239(7) Uani d 1 . .
H H45 -0.2887 0.4482 0.0859 0.029 Uiso calc 1 . .
C C46 -0.3560(3) 0.2844(3) 0.06278(16) 0.0242(7) Uani d 1 . .
H H46 -0.4437 0.2822 0.0409 0.029 Uiso calc 1 . .
C C47 -0.3202(3) 0.1894(3) 0.06799(15) 0.0216(7) Uani d 1 . .
H H47 -0.3833 0.1219 0.0498 0.026 Uiso calc 1 . .
C C48 -0.1916(3) 0.1929(3) 0.09989(14) 0.0177(6) Uani d 1 . .
H H48 -0.1676 0.1274 0.1036 0.021 Uiso calc 1 . .
C C49 -0.1895(3) 0.0392(2) 0.21876(15) 0.0177(6) Uani d 1 . .
C C50 -0.1184(3) -0.0128(2) 0.17901(15) 0.0207(7) Uani d 1 . .
H H50 -0.0236 -0.0019 0.1923 0.025 Uiso calc 1 . .
C C51 -0.1827(4) -0.0793(3) 0.12126(16) 0.0253(7) Uani d 1 . .
H H51 -0.1321 -0.1138 0.0956 0.030 Uiso calc 1 . .
C C52 -0.3210(4) -0.0958(3) 0.10066(16) 0.0272(8) Uani d 1 . .
H H52 -0.3653 -0.1412 0.0609 0.033 Uiso calc 1 . .
C C53 -0.3936(3) -0.0457(3) 0.13849(17) 0.0262(7) Uani d 1 . .
H H53 -0.4882 -0.0565 0.1246 0.031 Uiso calc 1 . .
C C54 -0.3284(3) 0.0206(3) 0.19708(16) 0.0227(7) Uani d 1 . .
H H54 -0.3799 0.0540 0.2228 0.027 Uiso calc 1 . .
C C55 -0.2275(3) 0.1690(3) 0.34062(17) 0.0267(7) Uani d 1 . .
H H55A -0.2952 0.1918 0.3132 0.040 Uiso calc 1 . .
H H55B -0.1838 0.2277 0.3773 0.040 Uiso calc 1 . .
H H55C -0.2717 0.1052 0.3548 0.040 Uiso calc 1 . .
C C56 -0.0169(3) 0.0523(3) 0.34648(15) 0.0214(7) Uani d 1 . .
C C57 0.0796(4) 0.1001(3) 0.40177(17) 0.0322(8) Uani d 1 . .
H H57 0.1178 0.1758 0.4106 0.039 Uiso calc 1 . .
C C58 0.1216(4) 0.0408(3) 0.44428(19) 0.0412(10) Uani d 1 . .
H H58 0.1879 0.0757 0.4813 0.049 Uiso calc 1 . .
C C59 0.0668(4) -0.0689(3) 0.43261(19) 0.0374(9) Uani d 1 . .
H H59 0.0942 -0.1099 0.4619 0.045 Uiso calc 1 . .
C C60 -0.0282(4) -0.1191(3) 0.3781(2) 0.0363(9) Uani d 1 . .
H H60 -0.0659 -0.1949 0.3697 0.044 Uiso calc 1 . .
C C61 -0.0684(4) -0.0592(3) 0.33573(17) 0.0274(7) Uani d 1 . .
H H61 -0.1330 -0.0951 0.2982 0.033 Uiso calc 1 . .
C C62 -0.1061(3) 0.3215(2) 0.26394(15) 0.0188(6) Uani d 1 . .
C C63 0.1099(3) 0.3508(2) 0.35684(15) 0.0190(6) Uani d 1 . .
C C64 0.1618(3) 0.1991(3) 0.27758(15) 0.0196(6) Uani d 1 . .
O O1 -0.2091(2) 0.3414(2) 0.25651(12) 0.0302(6) Uani d 1 . .
O O2 0.1469(3) 0.38590(19) 0.41022(11) 0.0283(5) Uani d 1 . .
O O3 0.2311(3) 0.1409(2) 0.27948(13) 0.0334(6) Uani d 1 . .
Si Si1 -0.09598(8) 0.13518(7) 0.29544(4) 0.01607(17) Uani d 1 . .
P P1 0.28062(7) 0.58904(6) 0.32670(4) 0.01326(15) Uani d 1 . .
P P2 0.27801(7) 0.54250(6) 0.16115(3) 0.01088(14) Uani d 1 . .
P P3 0.06216(7) 0.29705(6) 0.17794(4) 0.01213(14) Uani d 1 . .
Fe Fe1 0.05124(4) 0.28585(3) 0.27603(2) 0.01319(9) Uani d 1 . .
Pt Pt1 0.18625(2) 0.45986(2) 0.23346(2) 0.01069(4) Uani d 1 . .
Cl Cl1 0.4990(4) 0.8723(3) 0.5382(2) 0.1272(12) Uani d 0.5 A -1
Cl Cl2 0.5633(5) 1.0759(3) 0.4954(2) 0.1272(12) Uani d 0.5 A -1
C C65 0.4441(7) 0.9859(6) 0.5229(7) 0.1272(12) Uani d 0.5 A -1
H H65A 0.3586 0.9616 0.4910 0.153 Uiso calc 0.5 A -1
H H65B 0.4251 1.0245 0.5620 0.153 Uiso calc 0.5 A -1

loop_
_atom_site_aniso_label
_atom_site_aniso_U_11
_atom_site_aniso_U_22
_atom_site_aniso_U_33
_atom_site_aniso_U_12
_atom_site_aniso_U_13
_atom_site_aniso_U_23
C1 0.0187(15) 0.0137(14) 0.0161(15) 0.0036(12) 0.0080(12) 0.0046(12)
C2 0.0209(15) 0.0157(15) 0.0175(15) 0.0036(12) 0.0057(12) 0.0049(12)
C3 0.0195(16) 0.0279(18) 0.0266(18) 0.0046(14) 0.0055(14) 0.0045(15)
C4 0.0296(19) 0.039(2) 0.0279(19) 0.0094(16) 0.0179(16) 0.0061(16)
C5 0.035(2) 0.044(2) 0.0156(17) 0.0088(17) 0.0092(15) 0.0015(16)
C6 0.0209(16) 0.0294(18) 0.0202(17) 0.0024(14) 0.0037(13) 0.0025(14)
C7 0.0201(15) 0.0143(14) 0.0123(14) 0.0005(12) 0.0022(12) 0.0007(12)
C8 0.0257(17) 0.0190(16) 0.0227(17) 0.0024(13) 0.0084(14) -0.0032(13)
C9 0.034(2) 0.0201(17) 0.046(2) 0.0012(15) 0.0241(18) 0.0046(16)
C10 0.044(2) 0.0149(17) 0.044(2) 0.0004(15) 0.0202(19) 0.0047(16)
C11 0.040(2) 0.0166(16) 0.035(2) 0.0086(15) 0.0153(17) 0.0046(15)
C12 0.0245(17) 0.0171(16) 0.0241(17) 0.0023(13) 0.0067(14) 0.0045(13)
C13 0.0148(14) 0.0232(16) 0.0160(15) 0.0029(12) 0.0047(12) 0.0067(13)
C14 0.0203(16) 0.0260(17) 0.0215(17) 0.0045(14) 0.0030(13) 0.0018(14)
C15 0.0187(16) 0.044(2) 0.0217(18) 0.0036(15) -0.0013(14) 0.0068(16)
C16 0.0186(17) 0.047(2) 0.036(2) 0.0093(16) 0.0037(15) 0.0240(18)
C17 0.0214(17) 0.0305(19) 0.040(2) 0.0076(15) 0.0076(16) 0.0183(17)
C18 0.0178(15) 0.0222(17) 0.0247(17) 0.0025(13) 0.0033(13) 0.0100(14)
C19 0.0118(13) 0.0122(14) 0.0170(15) 0.0016(11) 0.0000(11) 0.0041(12)
C20 0.0119(14) 0.0189(15) 0.0208(16) 0.0031(12) 0.0029(12) 0.0067(13)
C21 0.0171(15) 0.0209(16) 0.0243(17) 0.0028(13) 0.0017(13) 0.0121(13)
C22 0.0260(17) 0.0161(16) 0.0292(18) 0.0086(13) 0.0006(14) 0.0091(14)
C23 0.0270(17) 0.0193(16) 0.0264(18) 0.0119(14) 0.0070(14) 0.0048(14)
C24 0.0187(15) 0.0181(15) 0.0164(15) 0.0058(12) 0.0028(12) 0.0049(12)
C25 0.0111(13) 0.0148(14) 0.0107(14) 0.0033(11) 0.0016(11) 0.0015(11)
C26 0.0169(15) 0.0189(16) 0.0193(16) 0.0031(12) 0.0016(12) 0.0078(13)
C27 0.0147(15) 0.0238(17) 0.0210(17) -0.0021(13) 0.0027(13) 0.0052(13)
C28 0.0130(15) 0.0269(18) 0.0262(18) 0.0031(13) -0.0003(13) 0.0002(14)
C29 0.0201(16) 0.0218(17) 0.0303(19) 0.0095(13) -0.0034(14) 0.0025(14)
C30 0.0185(15) 0.0142(15) 0.0207(16) 0.0040(12) 0.0005(13) 0.0035(12)
C31 0.0179(14) 0.0099(13) 0.0114(14) 0.0031(11) 0.0022(11) 0.0039(11)
C32 0.0169(15) 0.0258(17) 0.0163(16) 0.0087(13) -0.0001(12) 0.0027(13)
C33 0.0271(17) 0.0270(18) 0.0195(17) 0.0138(14) 0.0069(14) 0.0000(14)
C34 0.0317(18) 0.0159(15) 0.0139(15) 0.0060(13) 0.0033(13) 0.0008(12)
C35 0.0187(16) 0.0228(17) 0.0177(16) -0.0009(13) -0.0032(13) 0.0020(13)
C36 0.0148(14) 0.0218(16) 0.0172(15) 0.0019(12) 0.0036(12) 0.0031(13)
C37 0.0176(15) 0.0109(14) 0.0185(15) 0.0025(11) 0.0057(12) 0.0039(12)
C38 0.0184(15) 0.0202(16) 0.0188(16) 0.0027(13) 0.0035(13) 0.0034(13)
C39 0.0187(16) 0.0225(17) 0.0311(19) 0.0078(13) 0.0088(14) 0.0098(14)
C40 0.0297(18) 0.0199(16) 0.0305(19) 0.0104(14) 0.0174(15) 0.0056(14)
C41 0.0313(18) 0.0171(16) 0.0219(17) 0.0023(14) 0.0103(14) -0.0026(13)
C42 0.0174(15) 0.0198(16) 0.0205(16) 0.0026(12) 0.0037(13) 0.0028(13)
C43 0.0143(14) 0.0155(14) 0.0147(15) 0.0014(11) 0.0043(12) 0.0056(12)
C44 0.0174(15) 0.0152(15) 0.0237(17) 0.0027(12) 0.0067(13) 0.0062(13)
C45 0.0214(16) 0.0238(17) 0.0331(19) 0.0122(14) 0.0085(14) 0.0128(15)
C46 0.0154(15) 0.0343(19) 0.0262(18) 0.0087(14) 0.0021(13) 0.0139(15)
C47 0.0161(15) 0.0241(17) 0.0211(17) -0.0010(13) 0.0019(13) 0.0048(13)
C48 0.0176(15) 0.0190(15) 0.0175(15) 0.0045(12) 0.0045(12) 0.0057(12)
C49 0.0191(15) 0.0109(14) 0.0226(16) 0.0000(12) 0.0050(13) 0.0064(12)
C50 0.0255(17) 0.0138(15) 0.0237(17) 0.0043(13) 0.0061(14) 0.0062(13)
C51 0.037(2) 0.0150(16) 0.0245(18) 0.0070(14) 0.0067(15) 0.0048(13)
C52 0.039(2) 0.0135(15) 0.0216(17) -0.0004(14) -0.0046(15) 0.0027(13)
C53 0.0227(17) 0.0192(17) 0.0321(19) -0.0035(13) -0.0016(14) 0.0112(15)
C54 0.0211(16) 0.0185(16) 0.0282(18) 0.0019(13) 0.0051(14) 0.0080(14)
C55 0.0261(18) 0.0254(18) 0.0284(19) 0.0028(14) 0.0136(15) 0.0025(15)
C56 0.0253(17) 0.0191(16) 0.0231(17) 0.0052(13) 0.0102(14) 0.0091(13)
C57 0.046(2) 0.0251(19) 0.0237(19) 0.0060(16) 0.0019(16) 0.0095(15)
C58 0.050(3) 0.045(2) 0.027(2) 0.012(2) -0.0002(18) 0.0129(18)
C59 0.050(2) 0.040(2) 0.039(2) 0.024(2) 0.0167(19) 0.0267(19)
C60 0.046(2) 0.0249(19) 0.047(2) 0.0133(17) 0.018(2) 0.0179(18)
C61 0.0331(19) 0.0206(17) 0.0300(19) 0.0062(15) 0.0092(15) 0.0079(15)
C62 0.0239(17) 0.0151(15) 0.0198(16) 0.0057(13) 0.0073(13) 0.0062(12)
C63 0.0251(16) 0.0131(15) 0.0190(17) 0.0025(12) 0.0057(13) 0.0059(13)
C64 0.0197(16) 0.0199(16) 0.0208(16) 0.0022(13) 0.0072(13) 0.0097(13)
O1 0.0258(13) 0.0354(14) 0.0414(15) 0.0174(11) 0.0157(11) 0.0191(12)
O2 0.0410(14) 0.0226(12) 0.0169(12) 0.0016(11) 0.0022(11) 0.0039(10)
O3 0.0351(14) 0.0374(15) 0.0449(16) 0.0244(12) 0.0188(12) 0.0256(13)
Si1 0.0184(4) 0.0127(4) 0.0164(4) 0.0012(3) 0.0053(3) 0.0035(3)
P1 0.0136(4) 0.0120(4) 0.0127(4) 0.0010(3) 0.0027(3) 0.0016(3)
P2 0.0104(3) 0.0100(3) 0.0117(3) 0.0017(3) 0.0018(3) 0.0023(3)
P3 0.0118(3) 0.0101(3) 0.0139(4) 0.0019(3) 0.0020(3) 0.0025(3)
Fe1 0.0145(2) 0.0110(2) 0.0140(2) 0.00205(16) 0.00347(16) 0.00358(16)
Pt1 0.01105(5) 0.00869(5) 0.01160(6) 0.00084(4) 0.00250(4) 0.00217(4)
Cl1 0.107(2) 0.101(3) 0.124(3) 0.0166(17) -0.0281(18) -0.050(2)
Cl2 0.107(2) 0.101(3) 0.124(3) 0.0166(17) -0.0281(18) -0.050(2)
C65 0.107(2) 0.101(3) 0.124(3) 0.0166(17) -0.0281(18) -0.050(2)

loop_
_atom_type_symbol
_atom_type_description
_atom_type_scat_dispersion_real
_atom_type_scat_dispersion_imag
_atom_type_scat_source
C C 0.0033 0.0016 'International Tables Vol C Tables 4.2.6.8 and 6.1.1.4'
H H 0.0000 0.0000 'International Tables Vol C Tables 4.2.6.8 and 6.1.1.4'
Cl Cl 0.1484 0.1585 'International Tables Vol C Tables 4.2.6.8 and 6.1.1.4'
Fe Fe 0.3463 0.8444 'International Tables Vol C Tables 4.2.6.8 and 6.1.1.4'
O O 0.0106 0.0060 'International Tables Vol C Tables 4.2.6.8 and 6.1.1.4'
P P 0.1023 0.0942 'International Tables Vol C Tables 4.2.6.8 and 6.1.1.4'
Pt Pt -1.7033 8.3905 'International Tables Vol C Tables 4.2.6.8 and 6.1.1.4'
Si Si 0.0817 0.0704 'International Tables Vol C Tables 4.2.6.8 and 6.1.1.4'

loop_
_geom_angle_atom_site_label_1
_geom_angle_atom_site_label_2
_geom_angle_atom_site_label_3
_geom_angle
C2 C1 P1 118.8(2)
C6 C1 C2 119.4(3)
C6 C1 P1 121.8(2)
C1 C2 H2 119.9
C1 C2 C3 120.3(3)
C3 C2 H2 119.9
C2 C3 H3 120.1
C4 C3 C2 119.9(3)
C4 C3 H3 120.1
C3 C4 H4 120.1
C5 C4 C3 119.8(3)
C5 C4 H4 120.1
C4 C5 H5 119.6
C4 C5 C6 120.8(3)
C6 C5 H5 119.6
C1 C6 H6 120.1
C5 C6 C1 119.9(3)
C5 C6 H6 120.1
C8 C7 C12 118.9(3)
C8 C7 P1 121.1(2)
C12 C7 P1 120.0(2)
C7 C8 H8 120.1
C7 C8 C9 119.8(3)
C9 C8 H8 120.1
C8 C9 H9 119.7
C10 C9 C8 120.6(3)
C10 C9 H9 119.7
C9 C10 H10 119.9
C11 C10 C9 120.2(3)
C11 C10 H10 119.9
C10 C11 H11 120.2
C10 C11 C12 119.6(3)
C12 C11 H11 120.2
C7 C12 H12 119.6
C11 C12 C7 120.9(3)
C11 C12 H12 119.6
C14 C13 C18 119.1(3)
C14 C13 P1 122.2(2)
C18 C13 P1 118.7(2)
C13 C14 H14 119.8
C13 C14 C15 120.3(3)
C15 C14 H14 119.8
C14 C15 H15 119.9
C16 C15 C14 120.3(3)
C16 C15 H15 119.9
C15 C16 H16 119.9
C15 C16 C17 120.2(3)
C17 C16 H16 119.9
C16 C17 H17 120.2
C16 C17 C18 119.5(3)
C18 C17 H17 120.2
C13 C18 C17 120.5(3)
C13 C18 H18 119.7
C17 C18 H18 119.7
C20 C19 C24 119.2(3)
C20 C19 P2 122.2(2)
C24 C19 P2 118.6(2)
C19 C20 H20 119.8
C21 C20 C19 120.5(3)
C21 C20 H20 119.8
C20 C21 H21 119.9
C20 C21 C22 120.2(3)
C22 C21 H21 119.9
C21 C22 H22 120.2
C23 C22 C21 119.6(3)
C23 C22 H22 120.2
C22 C23 H23 119.8
C22 C23 C24 120.3(3)
C24 C23 H23 119.8
C19 C24 H24 119.9
C23 C24 C19 120.2(3)
C23 C24 H24 119.9
C26 C25 C30 119.0(3)
C26 C25 P2 124.7(2)
C30 C25 P2 116.3(2)
C25 C26 H26 119.7
C25 C26 C27 120.6(3)
C27 C26 H26 119.7
C26 C27 H27 119.9
C28 C27 C26 120.2(3)
C28 C27 H27 119.9
C27 C28 H28 120.0
C27 C28 C29 120.0(3)
C29 C28 H28 120.0
C28 C29 H29 119.8
C28 C29 C30 120.4(3)
C30 C29 H29 119.8
C25 C30 H30 120.1
C29 C30 C25 119.9(3)
C29 C30 H30 120.1
C32 C31 P2 122.8(2)
C36 C31 C32 118.2(3)
C36 C31 P2 118.9(2)
C31 C32 H32 119.9
C31 C32 C33 120.2(3)
C33 C32 H32 119.9
C32 C33 H33 119.8
C34 C33 C32 120.5(3)
C34 C33 H33 119.8
C33 C34 H34 120.0
C33 C34 C35 120.1(3)
C35 C34 H34 120.0
C34 C35 H35 120.2
C36 C35 C34 119.7(3)
C36 C35 H35 120.2
C31 C36 H36 119.3
C35 C36 C31 121.4(3)
C35 C36 H36 119.3
C38 C37 P3 117.0(2)
C42 C37 C38 118.3(3)
C42 C37 P3 124.7(2)
C37 C38 H38 119.4
C39 C38 C37 121.3(3)
C39 C38 H38 119.4
C38 C39 H39 120.2
C38 C39 C40 119.5(3)
C40 C39 H39 120.2
C39 C40 H40 119.9
C41 C40 C39 120.3(3)
C41 C40 H40 119.9
C40 C41 H41 119.8
C40 C41 C42 120.4(3)
C42 C41 H41 119.8
C37 C42 C41 120.1(3)
C37 C42 H42 120.0
C41 C42 H42 120.0
C44 C43 P3 120.0(2)
C48 C43 C44 118.3(3)
C48 C43 P3 121.0(2)
C43 C44 H44 119.6
C45 C44 C43 120.9(3)
C45 C44 H44 119.6
C44 C45 H45 120.0
C44 C45 C46 120.0(3)
C46 C45 H45 120.0
C45 C46 H46 120.0
C47 C46 C45 120.1(3)
C47 C46 H46 120.0
C46 C47 H47 120.1
C46 C47 C48 119.8(3)
C48 C47 H47 120.1
C43 C48 H48 119.5
C47 C48 C43 120.9(3)
C47 C48 H48 119.5
C50 C49 Si1 120.3(2)
C54 C49 C50 116.9(3)
C54 C49 Si1 122.7(2)
C49 C50 H50 119.1
C51 C50 C49 121.8(3)
C51 C50 H50 119.1
C50 C51 H51 119.9
C50 C51 C52 120.1(3)
C52 C51 H51 119.9
C51 C52 H52 120.3
C53 C52 C51 119.5(3)
C53 C52 H52 120.3
C52 C53 H53 119.9
C52 C53 C54 120.2(3)
C54 C53 H53 119.9
C49 C54 C53 121.5(3)
C49 C54 H54 119.2
C53 C54 H54 119.2
H55A C55 H55B 109.5
H55A C55 H55C 109.5
H55B C55 H55C 109.5
Si1 C55 H55A 109.5
Si1 C55 H55B 109.5
Si1 C55 H55C 109.5
C57 C56 Si1 122.1(3)
C61 C56 C57 116.4(3)
C61 C56 Si1 120.8(3)
C56 C57 H57 118.9
C58 C57 C56 122.2(4)
C58 C57 H57 118.9
C57 C58 H58 120.1
C59 C58 C57 119.8(4)
C59 C58 H58 120.1
C58 C59 H59 120.2
C58 C59 C60 119.6(3)
C60 C59 H59 120.2
C59 C60 H60 120.0
C59 C60 C61 120.1(4)
C61 C60 H60 120.0
C56 C61 H61 119.0
C60 C61 C56 121.9(4)
C60 C61 H61 119.0
O1 C62 Fe1 177.9(3)
O2 C63 Fe1 175.2(3)
O3 C64 Fe1 178.0(3)
C49 Si1 C55 107.20(15)
C49 Si1 C56 106.61(14)
C49 Si1 Fe1 110.49(10)
C55 Si1 C56 100.70(15)
C55 Si1 Fe1 114.30(11)
C56 Si1 Fe1 116.66(11)
C1 P1 C7 99.53(13)
C1 P1 Pt1 112.73(10)
C7 P1 Pt1 120.74(10)
C13 P1 C1 106.03(14)
C13 P1 C7 103.00(14)
C13 P1 Pt1 113.04(10)
C19 P2 Pt1 117.03(10)
C25 P2 C19 105.47(13)
C25 P2 C31 102.26(13)
C25 P2 Pt1 110.48(9)
C31 P2 C19 100.35(13)
C31 P2 Pt1 119.39(9)
C37 P3 Fe1 121.78(10)
C37 P3 Pt1 115.69(10)
C43 P3 C37 106.97(14)
C43 P3 Fe1 115.79(9)
C43 P3 Pt1 117.66(10)
Fe1 P3 Pt1 77.07(3)
C62 Fe1 Si1 78.43(10)
C62 Fe1 P3 88.17(10)
C62 Fe1 Pt1 93.70(10)
C63 Fe1 C62 98.17(14)
C63 Fe1 Si1 94.95(10)
C63 Fe1 P3 145.70(10)
C63 Fe1 Pt1 93.67(10)
C64 Fe1 C62 157.04(15)
C64 Fe1 C63 94.48(15)
C64 Fe1 Si1 81.46(10)
C64 Fe1 P3 92.12(10)
C64 Fe1 Pt1 104.57(10)
Si1 Fe1 Pt1 169.06(3)
P3 Fe1 Si1 119.32(3)
P3 Fe1 Pt1 52.16(2)
P1 Pt1 Fe1 102.64(2)
P2 Pt1 P1 101.80(3)
P2 Pt1 Fe1 154.80(2)
P3 Pt1 P1 153.40(3)
P3 Pt1 P2 104.70(3)
P3 Pt1 Fe1 50.77(2)
Cl1 C65 H65A 109.0
Cl1 C65 H65B 109.0
Cl2 C65 Cl1 112.9
Cl2 C65 H65A 109.0
Cl2 C65 H65B 109.0
H65A C65 H65B 107.8

loop_
_geom_bond_atom_site_label_1
_geom_bond_atom_site_label_2
_geom_bond_distance
C1 C2 1.391(4)
C1 C6 1.390(4)
C1 P1 1.835(3)
C2 H2 0.9500
C2 C3 1.393(4)
C3 H3 0.9500
C3 C4 1.382(5)
C4 H4 0.9500
C4 C5 1.379(5)
C5 H5 0.9500
C5 C6 1.384(5)
C6 H6 0.9500
C7 C8 1.387(4)
C7 C12 1.396(4)
C7 P1 1.842(3)
C8 H8 0.9500
C8 C9 1.390(5)
C9 H9 0.9500
C9 C10 1.378(5)
C10 H10 0.9500
C10 C11 1.376(5)
C11 H11 0.9500
C11 C12 1.384(5)
C12 H12 0.9500
C13 C14 1.388(4)
C13 C18 1.394(4)
C13 P1 1.831(3)
C14 H14 0.9500
C14 C15 1.393(5)
C15 H15 0.9500
C15 C16 1.377(5)
C16 H16 0.9500
C16 C17 1.389(5)
C17 H17 0.9500
C17 C18 1.396(5)
C18 H18 0.9500
C19 C20 1.391(4)
C19 C24 1.394(4)
C19 P2 1.834(3)
C20 H20 0.9500
C20 C21 1.383(4)
C21 H21 0.9500
C21 C22 1.393(5)
C22 H22 0.9500
C22 C23 1.383(5)
C23 H23 0.9500
C23 C24 1.388(4)
C24 H24 0.9500
C25 C26 1.379(4)
C25 C30 1.405(4)
C25 P2 1.832(3)
C26 H26 0.9500
C26 C27 1.394(4)
C27 H27 0.9500
C27 C28 1.376(5)
C28 H28 0.9500
C28 C29 1.380(5)
C29 H29 0.9500
C29 C30 1.390(4)
C30 H30 0.9500
C31 C32 1.397(4)
C31 C36 1.395(4)
C31 P2 1.832(3)
C32 H32 0.9500
C32 C33 1.398(4)
C33 H33 0.9500
C33 C34 1.375(5)
C34 H34 0.9500
C34 C35 1.385(4)
C35 H35 0.9500
C35 C36 1.384(4)
C36 H36 0.9500
C37 C38 1.404(4)
C37 C42 1.394(4)
C37 P3 1.828(3)
C38 H38 0.9500
C38 C39 1.381(4)
C39 H39 0.9500
C39 C40 1.386(5)
C40 H40 0.9500
C40 C41 1.376(5)
C41 H41 0.9500
C41 C42 1.397(4)
C42 H42 0.9500
C43 C44 1.400(4)
C43 C48 1.393(4)
C43 P3 1.827(3)
C44 H44 0.9500
C44 C45 1.382(4)
C45 H45 0.9500
C45 C46 1.387(5)
C46 H46 0.9500
C46 C47 1.383(5)
C47 H47 0.9500
C47 C48 1.391(4)
C48 H48 0.9500
C49 C50 1.408(4)
C49 C54 1.396(4)
C49 Si1 1.890(3)
C50 H50 0.9500
C50 C51 1.381(5)
C51 H51 0.9500
C51 C52 1.389(5)
C52 H52 0.9500
C52 C53 1.381(5)
C53 H53 0.9500
C53 C54 1.396(5)
C54 H54 0.9500
C55 H55A 0.9800
C55 H55B 0.9800
C55 H55C 0.9800
C55 Si1 1.890(3)
C56 C57 1.396(5)
C56 C61 1.395(5)
C56 Si1 1.897(3)
C57 H57 0.9500
C57 C58 1.386(5)
C58 H58 0.9500
C58 C59 1.377(6)
C59 H59 0.9500
C59 C60 1.381(6)
C60 H60 0.9500
C60 C61 1.384(5)
C61 H61 0.9500
C62 O1 1.145(4)
C62 Fe1 1.782(3)
C63 O2 1.153(4)
C63 Fe1 1.778(3)
C64 O3 1.152(4)
C64 Fe1 1.776(3)
Si1 Fe1 2.3497(9)
P1 Pt1 2.3346(8)
P2 Pt1 2.2787(7)
P3 Fe1 2.2045(9)
P3 Pt1 2.2475(7)
Fe1 Pt1 2.7738(4)
Cl1 C65 1.7602
Cl2 C65 1.7600
C65 H65A 0.9900
C65 H65B 0.9900

loop_
_geom_torsion_atom_site_label_1
_geom_torsion_atom_site_label_2
_geom_torsion_atom_site_label_3
_geom_torsion_atom_site_label_4
_geom_torsion
C1 C2 C3 C4 -0.7(5)
C2 C1 C6 C5 2.1(5)
C2 C1 P1 C7 104.5(2)
C2 C1 P1 C13 -148.9(2)
C2 C1 P1 Pt1 -24.7(3)
C2 C3 C4 C5 1.0(5)
C3 C4 C5 C6 0.3(6)
C4 C5 C6 C1 -1.9(6)
C6 C1 C2 C3 -0.9(5)
C6 C1 P1 C7 -73.4(3)
C6 C1 P1 C13 33.2(3)
C6 C1 P1 Pt1 157.4(2)
C7 C8 C9 C10 0.4(6)
C8 C7 C12 C11 0.9(5)
C8 C7 P1 C1 153.4(3)
C8 C7 P1 C13 44.3(3)
C8 C7 P1 Pt1 -82.9(3)
C8 C9 C10 C11 0.6(6)
C9 C10 C11 C12 -0.8(6)
C10 C11 C12 C7 0.1(5)
C12 C7 C8 C9 -1.1(5)
C12 C7 P1 C1 -29.7(3)
C12 C7 P1 C13 -138.7(3)
C12 C7 P1 Pt1 94.1(3)
C13 C14 C15 C16 1.1(5)
C14 C13 C18 C17 1.4(5)
C14 C13 P1 C1 -71.0(3)
C14 C13 P1 C7 33.1(3)
C14 C13 P1 Pt1 165.0(2)
C14 C15 C16 C17 0.5(5)
C15 C16 C17 C18 -1.2(5)
C16 C17 C18 C13 0.2(5)
C18 C13 C14 C15 -2.1(5)
C18 C13 P1 C1 107.6(3)
C18 C13 P1 C7 -148.3(2)
C18 C13 P1 Pt1 -16.3(3)
C19 C20 C21 C22 -0.6(5)
C20 C19 C24 C23 -3.0(5)
C20 C19 P2 C25 64.3(3)
C20 C19 P2 C31 -41.7(3)
C20 C19 P2 Pt1 -172.5(2)
C20 C21 C22 C23 -1.9(5)
C21 C22 C23 C24 2.0(5)
C22 C23 C24 C19 0.5(5)
C24 C19 C20 C21 3.1(4)
C24 C19 P2 C25 -114.5(2)
C24 C19 P2 C31 139.5(2)
C24 C19 P2 Pt1 8.8(3)
C25 C26 C27 C28 1.4(5)
C26 C25 C30 C29 -0.1(4)
C26 C25 P2 C19 -14.1(3)
C26 C25 P2 C31 90.5(3)
C26 C25 P2 Pt1 -141.4(2)
C26 C27 C28 C29 -0.5(5)
C27 C28 C29 C30 -0.8(5)
C28 C29 C30 C25 1.0(5)
C30 C25 C26 C27 -1.1(4)
C30 C25 P2 C19 165.6(2)
C30 C25 P2 C31 -89.9(2)
C30 C25 P2 Pt1 38.3(2)
C31 C32 C33 C34 -1.1(5)
C32 C31 C36 C35 -0.5(4)
C32 C31 P2 C19 119.6(3)
C32 C31 P2 C25 11.1(3)
C32 C31 P2 Pt1 -111.1(2)
C32 C33 C34 C35 0.5(5)
C33 C34 C35 C36 0.0(5)
C34 C35 C36 C31 -0.1(5)
C36 C31 C32 C33 1.0(5)
C36 C31 P2 C19 -57.9(3)
C36 C31 P2 C25 -166.4(2)
C36 C31 P2 Pt1 71.4(2)
C37 C38 C39 C40 0.0(5)
C38 C37 C42 C41 2.1(4)
C38 C37 P3 C43 171.3(2)
C38 C37 P3 Fe1 -52.3(3)
C38 C37 P3 Pt1 38.0(3)
C38 C39 C40 C41 1.3(5)
C39 C40 C41 C42 -0.9(5)
C40 C41 C42 C37 -0.8(5)
C42 C37 C38 C39 -1.6(5)
C42 C37 P3 C43 -8.4(3)
C42 C37 P3 Fe1 128.0(2)
C42 C37 P3 Pt1 -141.7(2)
C43 C44 C45 C46 0.3(5)
C44 C43 C48 C47 0.8(4)
C44 C43 P3 C37 -130.0(2)
C44 C43 P3 Fe1 90.7(2)
C44 C43 P3 Pt1 2.2(3)
C44 C45 C46 C47 0.2(5)
C45 C46 C47 C48 -0.2(5)
C46 C47 C48 C43 -0.4(5)
C48 C43 C44 C45 -0.8(4)
C48 C43 P3 C37 60.0(3)
C48 C43 P3 Fe1 -79.4(3)
C48 C43 P3 Pt1 -167.8(2)
C49 C50 C51 C52 0.5(5)
C50 C49 C54 C53 -0.5(4)
C50 C49 Si1 C55 -170.7(2)
C50 C49 Si1 C56 -63.6(3)
C50 C49 Si1 Fe1 64.1(3)
C50 C51 C52 C53 -0.3(5)
C51 C52 C53 C54 -0.3(5)
C52 C53 C54 C49 0.7(5)
C54 C49 C50 C51 -0.1(4)
C54 C49 Si1 C55 12.8(3)
C54 C49 Si1 C56 120.0(3)
C54 C49 Si1 Fe1 -112.3(2)
C56 C57 C58 C59 -0.4(6)
C57 C56 C61 C60 1.3(5)
C57 C56 Si1 C49 168.1(3)
C57 C56 Si1 C55 -80.1(3)
C57 C56 Si1 Fe1 44.2(3)
C57 C58 C59 C60 0.9(6)
C58 C59 C60 C61 -0.3(6)
C59 C60 C61 C56 -0.8(6)
C61 C56 C57 C58 -0.7(5)
C61 C56 Si1 C49 -22.2(3)
C61 C56 Si1 C55 89.5(3)
C61 C56 Si1 Fe1 -146.2(2)
Si1 C49 C50 C51 -176.8(2)
Si1 C49 C54 C53 176.1(2)
Si1 C56 C57 C58 169.4(3)
Si1 C56 C61 C60 -169.0(3)
P1 C1 C2 C3 -178.8(2)
P1 C1 C6 C5 -180.0(3)
P1 C7 C8 C9 175.9(3)
P1 C7 C12 C11 -176.1(3)
P1 C13 C14 C15 176.5(2)
P1 C13 C18 C17 -177.2(2)
P2 C19 C20 C21 -175.7(2)
P2 C19 C24 C23 175.8(2)
P2 C25 C26 C27 178.5(2)
P2 C25 C30 C29 -179.8(2)
P2 C31 C32 C33 -176.5(2)
P2 C31 C36 C35 177.2(2)
P3 C37 C38 C39 178.6(2)
P3 C37 C42 C41 -178.3(2)
P3 C43 C44 C45 -171.2(2)
P3 C43 C48 C47 171.1(2)
